data_4308869
loop_
_publ_author_name
'Jing Zhang'
'Jiang-Lin Liang'
'Xian-Ru Sun'
'Hai-Bing Zhou'
'Nian-Yong Zhu'
'Zhong-Yuan Zhou'
'Philip Wai Hong Chan'
'Chi-Ming Che'

_publ_section_title
;
Chiral Osmium Complexes with Sterically Bulky Schiff-Base Ligands. Crystal
Structures of Os(IV) Derivatives and the Reactivity and Catalytic
Cyclopropanation of Alkenes with EDA
;
_journal_name_full 'Inorganic Chemistry'
_journal_page_first 3942
_journal_page_last 3954
_journal_paper_doi 10.1021/ic0481935
_journal_volume 44
_journal_year 2005
_chemical_formula_moiety 'C36 H52 I2 N2 O2 Os'
_chemical_formula_sum 'C36 H52 I2 N2 O2 Os'
_chemical_formula_weight 988.80
_chemical_name_systematic
;
 ?
;
_space_group_IT_number 61
_symmetry_cell_setting orthorhombic
_symmetry_space_group_name_Hall '-P 2ac 2ab'
_symmetry_space_group_name_H-M 'P b c a'
_atom_sites_solution_hydrogens geom
_atom_sites_solution_primary direct
_atom_sites_solution_secondary difmap
_audit_creation_method SHELXL-97
_cell_angle_alpha 90.00
_cell_angle_beta 90.00
_cell_angle_gamma 90.00
_cell_formula_units_Z 8
_cell_length_a 12.522(3)
_cell_length_b 24.059(5)
_cell_length_c 26.455(5)
_cell_measurement_reflns_used 0
_cell_measurement_temperature 301(2)
_cell_measurement_theta_max 0
_cell_measurement_theta_min 0
_cell_volume 7970(3)
_computing_cell_refinement Scalepack
_computing_data_collection Marcontrol
_computing_data_reduction Denzo
_computing_molecular_graphics 'Ortep-3 for Windows (Farrugia, 1997)'
_computing_publication_material 'WinGX publication routines (Farrugia, 1999)'
_computing_structure_refinement 'SHELXL-97 (Sheldrick, 1997)'
_computing_structure_solution 'SHELXS-97 (Sheldrick, 1997)'
_diffrn_ambient_temperature 301(2)
_diffrn_measured_fraction_theta_full 0.817
_diffrn_measured_fraction_theta_max 0.817
_diffrn_measurement_device_type 'marresearch IPDS mar300'
_diffrn_measurement_method Oscillation
_diffrn_radiation_monochromator graphite
_diffrn_radiation_source 'fine-focus sealed tube'
_diffrn_radiation_type MoK\a
_diffrn_radiation_wavelength 0.71073
_diffrn_reflns_av_R_equivalents 0.0573
_diffrn_reflns_av_sigmaI/netI 0.1563
_diffrn_reflns_limit_h_max 13
_diffrn_reflns_limit_h_min -13
_diffrn_reflns_limit_k_max 28
_diffrn_reflns_limit_k_min -27
_diffrn_reflns_limit_l_max 25
_diffrn_reflns_limit_l_min -30
_diffrn_reflns_number 21005
_diffrn_reflns_theta_full 25.35
_diffrn_reflns_theta_max 25.35
_diffrn_reflns_theta_min 1.86
_exptl_absorpt_coefficient_mu 4.779
_exptl_absorpt_correction_type none
_exptl_crystal_colour 'dark brown'
_exptl_crystal_density_diffrn 1.648
_exptl_crystal_density_method 'not measured'
_exptl_crystal_description prism
_exptl_crystal_F_000 3840
_exptl_crystal_size_max 0.5
_exptl_crystal_size_mid 0.12
_exptl_crystal_size_min 0.08
_refine_diff_density_max 0.724
_refine_diff_density_min -0.584
_refine_diff_density_rms 0.095
_refine_ls_extinction_method none
_refine_ls_goodness_of_fit_ref 0.502
_refine_ls_hydrogen_treatment mixed
_refine_ls_matrix_type full
_refine_ls_number_parameters 383
_refine_ls_number_reflns 5956
_refine_ls_number_restraints 0
_refine_ls_restrained_S_all 0.502
_refine_ls_R_factor_all 0.0791
_refine_ls_R_factor_gt 0.0278
_refine_ls_shift/su_max 0.001
_refine_ls_shift/su_mean 0.000
_refine_ls_structure_factor_coef Fsqd
_refine_ls_weighting_details 'calc w=1/[\s^2^(Fo^2^)+(0.0000P)^2^+0.0000P] where P=(Fo^2^+2Fc^2^)/3'
_refine_ls_weighting_scheme calc
_refine_ls_wR_factor_gt 0.0563
_refine_ls_wR_factor_ref 0.0634
_reflns_number_gt 2767
_reflns_number_total 5956
_reflns_threshold_expression >2sigma(I)
_cod_data_source_file ic0481935si20041222_032405.cif
_cod_data_source_block mar1342
_cod_database_code 4308869

loop_
_symmetry_equiv_pos_as_xyz
'x, y, z'
'-x+1/2, -y, z+1/2'
'x+1/2, -y+1/2, -z'
'-x, y+1/2, -z+1/2'
'-x, -y, -z'
'x-1/2, y, -z-1/2'
'-x-1/2, y-1/2, z'
'x, -y-1/2, z-1/2'

loop_
_atom_site_label
_atom_site_type_symbol
_atom_site_fract_x
_atom_site_fract_y
_atom_site_fract_z
_atom_site_U_iso_or_equiv
_atom_site_adp_type
_atom_site_occupancy
_atom_site_symmetry_multiplicity
_atom_site_calc_flag
_atom_site_refinement_flags
_atom_site_disorder_assembly
_atom_site_disorder_group
Os1 Os 0.945726(18) 0.109828(10) 0.670871(11) 0.04012(9) Uani 1 1 d . . .
I1 I 0.84396(3) 0.208209(17) 0.67200(2) 0.05613(15) Uani 1 1 d . . .
I2 I 1.04492(3) 0.010518(17) 0.66529(2) 0.06101(16) Uani 1 1 d . . .
O1 O 0.8416(3) 0.08425(16) 0.61979(17) 0.0480(12) Uani 1 1 d . . .
O2 O 1.0506(3) 0.14142(16) 0.62269(17) 0.0474(12) Uani 1 1 d . . .
N1 N 0.8547(4) 0.0780(2) 0.7258(2) 0.0417(14) Uani 1 1 d . . .
N2 N 1.0349(4) 0.1355(2) 0.7290(2) 0.0409(14) Uani 1 1 d . . .
C1 C 0.7775(5) 0.0414(3) 0.6240(3) 0.0421(18) Uani 1 1 d . . .
C2 C 0.7337(5) 0.0179(2) 0.5783(3) 0.0408(17) Uani 1 1 d . . .
C3 C 0.6678(5) -0.0268(2) 0.5835(3) 0.0499(19) Uani 1 1 d . . .
H3 H 0.6405 -0.0428 0.5542 0.060 Uiso 1 1 calc R . .
C4 C 0.6381(5) -0.0505(3) 0.6297(3) 0.055(2) Uani 1 1 d . . .
C5 C 0.6759(4) -0.0266(3) 0.6735(3) 0.0520(19) Uani 1 1 d . . .
H5 H 0.6546 -0.0406 0.7046 0.062 Uiso 1 1 calc R . .
C6 C 0.7467(4) 0.0191(2) 0.6715(3) 0.0388(16) Uani 1 1 d . . .
C7 C 0.7797(4) 0.0403(3) 0.7186(3) 0.049(2) Uani 1 1 d . . .
H7 H 0.7454 0.0266 0.7472 0.059 Uiso 1 1 calc R . .
C8 C 0.8842(4) 0.1005(3) 0.7759(3) 0.0486(19) Uani 1 1 d . . .
H8 H 0.8531 0.1379 0.7777 0.058 Uiso 1 1 calc R . .
C9 C 1.0036(4) 0.1081(3) 0.7773(3) 0.0500(19) Uani 1 1 d . . .
H9 H 1.0351 0.0708 0.7768 0.060 Uiso 1 1 calc R . .
C10 C 1.0405(5) 0.1356(3) 0.8255(3) 0.0554(19) Uani 1 1 d . . .
H10A H 1.0161 0.1739 0.8260 0.067 Uiso 1 1 calc R . .
H10B H 1.1179 0.1359 0.8265 0.067 Uiso 1 1 calc R . .
C11 C 0.9982(5) 0.1056(3) 0.8719(3) 0.065(2) Uani 1 1 d . . .
H11A H 1.0332 0.0697 0.8747 0.078 Uiso 1 1 calc R . .
H11B H 1.0161 0.1270 0.9018 0.078 Uiso 1 1 calc R . .
C12 C 0.8797(5) 0.0969(3) 0.8704(3) 0.064(2) Uani 1 1 d . . .
H12A H 0.8440 0.1324 0.8739 0.077 Uiso 1 1 calc R . .
H12B H 0.8586 0.0737 0.8987 0.077 Uiso 1 1 calc R . .
C13 C 0.8450(5) 0.0696(3) 0.8217(3) 0.059(2) Uani 1 1 d . . .
H13A H 0.8722 0.0319 0.8207 0.071 Uiso 1 1 calc R . .
H13B H 0.7677 0.0678 0.8208 0.071 Uiso 1 1 calc R . .
C14 C 1.1160(5) 0.1841(3) 0.6323(3) 0.0447(19) Uani 1 1 d . . .
C15 C 1.1570(5) 0.2130(3) 0.5892(3) 0.0475(18) Uani 1 1 d . . .
C16 C 1.2302(5) 0.2553(3) 0.5997(3) 0.054(2) Uani 1 1 d . . .
H16 H 1.2593 0.2747 0.5725 0.064 Uiso 1 1 calc R . .
C17 C 1.2623(5) 0.2703(3) 0.6481(3) 0.058(2) Uani 1 1 d . . .
C18 C 1.2226(5) 0.2423(3) 0.6878(3) 0.053(2) Uani 1 1 d . . .
H18 H 1.2453 0.2515 0.7202 0.064 Uiso 1 1 calc R . .
C19 C 1.1465(5) 0.1990(3) 0.6813(3) 0.0433(18) Uani 1 1 d . . .
C20 C 1.1106(5) 0.1726(3) 0.7258(3) 0.0476(19) Uani 1 1 d . . .
H20 H 1.1441 0.1827 0.7558 0.057 Uiso 1 1 calc R . .
C21 C 0.7628(5) 0.0426(3) 0.5271(3) 0.0445(18) Uani 1 1 d . . .
C22 C 0.8856(5) 0.0390(3) 0.5188(3) 0.076(2) Uani 1 1 d . . .
H22A H 0.9078 0.0008 0.5206 0.115 Uiso 1 1 calc R . .
H22B H 0.9216 0.0600 0.5444 0.115 Uiso 1 1 calc R . .
H22C H 0.9031 0.0537 0.4861 0.115 Uiso 1 1 calc R . .
C23 C 0.7106(5) 0.0102(3) 0.4835(3) 0.069(2) Uani 1 1 d . . .
H23A H 0.7333 -0.0279 0.4847 0.104 Uiso 1 1 calc R . .
H23B H 0.7316 0.0263 0.4519 0.104 Uiso 1 1 calc R . .
H23C H 0.6343 0.0119 0.4868 0.104 Uiso 1 1 calc R . .
C24 C 0.7259(5) 0.1030(2) 0.5232(3) 0.063(2) Uani 1 1 d . . .
H24A H 0.6501 0.1048 0.5284 0.094 Uiso 1 1 calc R . .
H24B H 0.7430 0.1172 0.4903 0.094 Uiso 1 1 calc R . .
H24C H 0.7615 0.1248 0.5485 0.094 Uiso 1 1 calc R . .
C25 C 0.5648(7) -0.1029(3) 0.6308(4) 0.080(3) Uani 1 1 d . . .
C26 C 0.4633(7) -0.0901(4) 0.6004(5) 0.161(6) Uani 1 1 d . . .
H26A H 0.4825 -0.0738 0.5686 0.241 Uiso 1 1 calc R . .
H26B H 0.4193 -0.0646 0.6191 0.241 Uiso 1 1 calc R . .
H26C H 0.4245 -0.1239 0.5946 0.241 Uiso 1 1 calc R . .
C27 C 0.6259(9) -0.1501(3) 0.6032(5) 0.155(5) Uani 1 1 d . . .
H27A H 0.6414 -0.1387 0.5692 0.233 Uiso 1 1 calc R . .
H27B H 0.5827 -0.1830 0.6026 0.233 Uiso 1 1 calc R . .
H27C H 0.6915 -0.1576 0.6207 0.233 Uiso 1 1 calc R . .
C28 C 0.5375(7) -0.1218(4) 0.6827(4) 0.129(4) Uani 1 1 d . . .
H28A H 0.4935 -0.1544 0.6808 0.193 Uiso 1 1 calc R . .
H28B H 0.4995 -0.0929 0.7000 0.193 Uiso 1 1 calc R . .
H28C H 0.6019 -0.1304 0.7008 0.193 Uiso 1 1 calc R . .
C29 C 1.1245(5) 0.1982(3) 0.5357(3) 0.0531(19) Uani 1 1 d . . .
C30 C 1.1579(5) 0.1386(3) 0.5230(3) 0.072(2) Uani 1 1 d . . .
H30A H 1.2336 0.1347 0.5278 0.107 Uiso 1 1 calc R . .
H30B H 1.1402 0.1306 0.4885 0.107 Uiso 1 1 calc R . .
H30C H 1.1211 0.1132 0.5449 0.107 Uiso 1 1 calc R . .
C31 C 1.0018(5) 0.2054(3) 0.5301(3) 0.078(3) Uani 1 1 d . . .
H31A H 0.9826 0.2431 0.5379 0.117 Uiso 1 1 calc R . .
H31B H 0.9659 0.1806 0.5528 0.117 Uiso 1 1 calc R . .
H31C H 0.9812 0.1970 0.4960 0.117 Uiso 1 1 calc R . .
C32 C 1.1752(6) 0.2368(3) 0.4959(3) 0.084(3) Uani 1 1 d . . .
H32A H 1.1523 0.2743 0.5017 0.126 Uiso 1 1 calc R . .
H32B H 1.1534 0.2253 0.4627 0.126 Uiso 1 1 calc R . .
H32C H 1.2516 0.2348 0.4984 0.126 Uiso 1 1 calc R . .
C33 C 1.3435(7) 0.3184(3) 0.6558(4) 0.079(3) Uani 1 1 d . . .
C34 C 1.3646(8) 0.3529(4) 0.6113(4) 0.158(5) Uani 1 1 d . . .
H34A H 1.2982 0.3645 0.5966 0.237 Uiso 1 1 calc R . .
H34B H 1.4046 0.3318 0.5870 0.237 Uiso 1 1 calc R . .
H34C H 1.4050 0.3851 0.6211 0.237 Uiso 1 1 calc R . .
C35 C 1.2960(10) 0.3604(4) 0.6947(5) 0.192(6) Uani 1 1 d . . .
H35A H 1.2330 0.3772 0.6808 0.288 Uiso 1 1 calc R . .
H35B H 1.3479 0.3887 0.7020 0.288 Uiso 1 1 calc R . .
H35C H 1.2780 0.3411 0.7253 0.288 Uiso 1 1 calc R . .
C36 C 1.4355(8) 0.2995(4) 0.6833(4) 0.135(4) Uiso 1 1 d . . .
H36A H 1.4128 0.2781 0.7120 0.202 Uiso 1 1 calc R . .
H36B H 1.4761 0.3309 0.6947 0.202 Uiso 1 1 calc R . .
H36C H 1.4790 0.2768 0.6617 0.202 Uiso 1 1 calc R . .

loop_
_atom_site_aniso_label
_atom_site_aniso_U_11
_atom_site_aniso_U_22
_atom_site_aniso_U_33
_atom_site_aniso_U_23
_atom_site_aniso_U_13
_atom_site_aniso_U_12
Os1 0.03959(14) 0.04138(16) 0.03938(18) -0.00039(16) 0.00099(15) -0.00562(11)
I1 0.0626(3) 0.0475(3) 0.0583(4) 0.0038(3) 0.0068(3) 0.0053(2)
I2 0.0562(3) 0.0494(3) 0.0775(4) -0.0088(3) -0.0014(3) 0.0060(2)
O1 0.053(3) 0.048(3) 0.043(3) 0.004(2) -0.003(2) -0.012(2)
O2 0.048(2) 0.044(3) 0.050(3) -0.005(2) 0.004(2) -0.011(2)
N1 0.050(3) 0.044(4) 0.031(4) 0.000(3) -0.003(3) 0.001(3)
N2 0.045(3) 0.044(3) 0.034(4) 0.008(3) 0.000(3) -0.001(3)
C1 0.042(4) 0.030(4) 0.054(6) 0.008(4) -0.002(4) -0.001(3)
C2 0.045(4) 0.041(4) 0.037(5) 0.000(4) -0.010(4) -0.003(3)
C3 0.065(4) 0.036(4) 0.049(6) 0.000(4) -0.015(4) -0.009(3)
C4 0.055(4) 0.043(5) 0.067(7) 0.010(5) -0.024(4) -0.014(4)
C5 0.048(4) 0.055(4) 0.053(6) 0.024(5) -0.014(4) -0.008(3)
C6 0.034(3) 0.041(4) 0.042(5) 0.005(4) -0.014(4) -0.005(3)
C7 0.039(4) 0.051(5) 0.056(6) 0.011(4) 0.003(4) -0.012(3)
C8 0.043(4) 0.057(5) 0.046(6) 0.012(4) -0.003(4) -0.006(3)
C9 0.040(4) 0.066(5) 0.044(6) 0.006(5) -0.001(3) 0.000(3)
C10 0.062(4) 0.061(4) 0.043(5) -0.001(5) -0.007(5) -0.003(3)
C11 0.063(5) 0.079(6) 0.052(6) 0.007(5) -0.001(4) -0.007(4)
C12 0.061(5) 0.095(6) 0.037(6) 0.004(5) 0.001(4) -0.013(4)
C13 0.048(4) 0.079(5) 0.050(6) 0.016(5) 0.007(4) -0.009(4)
C14 0.049(4) 0.038(4) 0.048(6) 0.004(4) -0.005(4) -0.005(3)
C15 0.060(4) 0.044(4) 0.038(5) -0.001(4) -0.004(4) -0.008(4)
C16 0.067(5) 0.059(5) 0.035(6) 0.009(4) 0.008(4) -0.021(4)
C17 0.064(5) 0.048(5) 0.060(7) 0.009(5) -0.009(4) -0.023(4)
C18 0.065(5) 0.056(5) 0.040(6) 0.003(4) -0.001(4) -0.018(4)
C19 0.046(4) 0.047(4) 0.037(6) 0.004(4) 0.001(4) -0.009(3)
C20 0.046(4) 0.047(5) 0.050(6) -0.005(4) -0.004(4) -0.010(3)
C21 0.047(4) 0.039(4) 0.048(6) -0.001(4) -0.007(4) 0.009(3)
C22 0.069(5) 0.102(6) 0.058(7) -0.004(5) 0.016(4) -0.005(4)
C23 0.098(5) 0.066(5) 0.045(6) -0.004(5) -0.002(5) -0.006(4)
C24 0.086(5) 0.060(5) 0.043(6) 0.011(4) 0.006(4) -0.001(4)
C25 0.093(6) 0.064(6) 0.084(8) 0.020(5) -0.026(6) -0.041(5)
C26 0.121(8) 0.148(9) 0.213(15) 0.084(9) -0.091(9) -0.085(7)
C27 0.234(12) 0.044(6) 0.187(15) -0.008(7) 0.062(11) -0.033(7)
C28 0.177(10) 0.113(8) 0.096(10) 0.040(7) -0.042(8) -0.094(7)
C29 0.068(5) 0.057(5) 0.035(6) -0.001(4) 0.003(4) -0.010(4)
C30 0.093(5) 0.073(6) 0.048(6) -0.012(5) 0.022(5) -0.014(4)
C31 0.094(6) 0.085(6) 0.056(7) 0.002(5) -0.019(5) -0.015(4)
C32 0.119(6) 0.088(6) 0.045(6) -0.003(5) -0.007(5) -0.041(5)
C33 0.106(6) 0.062(6) 0.068(8) 0.014(5) -0.023(5) -0.035(5)
C34 0.237(12) 0.140(10) 0.097(10) 0.029(8) -0.030(9) -0.132(9)
C35 0.241(13) 0.153(11) 0.181(16) -0.051(11) 0.007(12) -0.119(10)

loop_
_atom_type_symbol
_atom_type_description
_atom_type_scat_dispersion_real
_atom_type_scat_dispersion_imag
_atom_type_scat_source
Os Os -1.2165 7.6030 'International Tables Vol C Tables 4.2.6.8 and 6.1.1.4'
I I -0.4742 1.8119 'International Tables Vol C Tables 4.2.6.8 and 6.1.1.4'
O O 0.0106 0.0060 'International Tables Vol C Tables 4.2.6.8 and 6.1.1.4'
N N 0.0061 0.0033 'International Tables Vol C Tables 4.2.6.8 and 6.1.1.4'
C C 0.0033 0.0016 'International Tables Vol C Tables 4.2.6.8 and 6.1.1.4'
H H 0.0000 0.0000 'International Tables Vol C Tables 4.2.6.8 and 6.1.1.4'

loop_
_geom_angle_atom_site_label_1
_geom_angle_atom_site_label_2
_geom_angle_atom_site_label_3
_geom_angle
_geom_angle_site_symmetry_1
_geom_angle_site_symmetry_3
_geom_angle_publ_flag
O1 Os1 O2 96.70(17) . . ?
O1 Os1 N2 172.42(19) . . ?
O2 Os1 N2 90.34(19) . . ?
O1 Os1 N1 90.06(19) . . ?
O2 Os1 N1 172.88(19) . . ?
N2 Os1 N1 83.0(2) . . ?
O1 Os1 I1 88.23(11) . . ?
O2 Os1 I1 89.05(11) . . ?
N2 Os1 I1 89.10(13) . . ?
N1 Os1 I1 93.39(13) . . ?
O1 Os1 I2 89.46(11) . . ?
O2 Os1 I2 89.97(11) . . ?
N2 Os1 I2 93.36(13) . . ?
N1 Os1 I2 87.87(13) . . ?
I1 Os1 I2 177.37(2) . . ?
C1 O1 Os1 126.2(4) . . ?
C14 O2 Os1 125.3(4) . . ?
C7 N1 C8 124.0(6) . . ?
C7 N1 Os1 124.5(5) . . ?
C8 N1 Os1 111.5(4) . . ?
C20 N2 C9 123.3(6) . . ?
C20 N2 Os1 124.6(5) . . ?
C9 N2 Os1 112.1(4) . . ?
O1 C1 C6 122.5(6) . . ?
O1 C1 C2 118.0(6) . . ?
C6 C1 C2 119.4(6) . . ?
C3 C2 C1 117.0(6) . . ?
C3 C2 C21 122.9(6) . . ?
C1 C2 C21 120.1(6) . . ?
C2 C3 C4 124.9(7) . . ?
C5 C4 C3 118.2(6) . . ?
C5 C4 C25 121.6(7) . . ?
C3 C4 C25 120.1(7) . . ?
C4 C5 C6 120.7(7) . . ?
C7 C6 C5 115.7(7) . . ?
C7 C6 C1 124.5(5) . . ?
C5 C6 C1 119.7(7) . . ?
N1 C7 C6 125.8(6) . . ?
N1 C8 C13 117.3(5) . . ?
N1 C8 C9 108.4(6) . . ?
C13 C8 C9 111.3(6) . . ?
N2 C9 C8 107.1(6) . . ?
N2 C9 C10 116.7(6) . . ?
C8 C9 C10 112.2(6) . . ?
C9 C10 C11 111.6(6) . . ?
C12 C11 C10 113.0(6) . . ?
C11 C12 C13 111.6(6) . . ?
C8 C13 C12 112.3(6) . . ?
O2 C14 C19 122.6(6) . . ?
O2 C14 C15 116.2(7) . . ?
C19 C14 C15 121.1(6) . . ?
C16 C15 C14 115.6(7) . . ?
C16 C15 C29 122.2(7) . . ?
C14 C15 C29 122.2(6) . . ?
C17 C16 C15 124.1(7) . . ?
C18 C17 C16 119.0(6) . . ?
C18 C17 C33 120.9(7) . . ?
C16 C17 C33 120.1(7) . . ?
C17 C18 C19 121.4(7) . . ?
C14 C19 C20 124.9(6) . . ?
C14 C19 C18 118.8(6) . . ?
C20 C19 C18 116.2(6) . . ?
N2 C20 C19 126.3(7) . . ?
C2 C21 C24 111.1(5) . . ?
C2 C21 C23 111.6(5) . . ?
C24 C21 C23 107.6(5) . . ?
C2 C21 C22 109.9(5) . . ?
C24 C21 C22 110.0(5) . . ?
C23 C21 C22 106.5(6) . . ?
C28 C25 C26 110.8(8) . . ?
C28 C25 C27 108.9(8) . . ?
C26 C25 C27 108.0(9) . . ?
C28 C25 C4 113.6(7) . . ?
C26 C25 C4 108.4(6) . . ?
C27 C25 C4 107.0(7) . . ?
C15 C29 C30 110.6(6) . . ?
C15 C29 C32 112.7(6) . . ?
C30 C29 C32 107.5(6) . . ?
C15 C29 C31 109.2(6) . . ?
C30 C29 C31 110.8(6) . . ?
C32 C29 C31 105.9(6) . . ?
C36 C33 C34 116.2(8) . . ?
C36 C33 C17 110.8(7) . . ?
C34 C33 C17 115.8(7) . . ?
C36 C33 C35 100.1(9) . . ?
C34 C33 C35 103.4(8) . . ?
C17 C33 C35 108.6(7) . . ?

loop_
_geom_bond_atom_site_label_1
_geom_bond_atom_site_label_2
_geom_bond_distance
_geom_bond_site_symmetry_2
_geom_bond_publ_flag
Os1 O1 1.976(4) . ?
Os1 O2 1.981(4) . ?
Os1 N2 1.998(5) . ?
Os1 N1 1.999(5) . ?
Os1 I1 2.6884(6) . ?
Os1 I2 2.6970(6) . ?
O1 C1 1.311(6) . ?
O2 C14 1.338(7) . ?
N1 C7 1.318(7) . ?
N1 C8 1.479(8) . ?
N2 C20 1.304(7) . ?
N2 C9 1.490(8) . ?
C1 C6 1.422(9) . ?
C1 C2 1.442(8) . ?
C2 C3 1.364(7) . ?
C2 C21 1.522(9) . ?
C3 C4 1.398(9) . ?
C4 C5 1.377(9) . ?
C4 C25 1.560(9) . ?
C5 C6 1.413(7) . ?
C6 C7 1.409(9) . ?
C8 C13 1.505(9) . ?
C8 C9 1.506(7) . ?
C9 C10 1.510(9) . ?
C10 C11 1.521(9) . ?
C11 C12 1.498(7) . ?
C12 C13 1.510(9) . ?
C14 C19 1.398(9) . ?
C14 C15 1.430(9) . ?
C15 C16 1.398(8) . ?
C15 C29 1.516(9) . ?
C16 C17 1.391(9) . ?
C17 C18 1.341(9) . ?
C17 C33 1.554(9) . ?
C18 C19 1.424(8) . ?
C19 C20 1.412(9) . ?
C21 C24 1.527(7) . ?
C21 C23 1.538(8) . ?
C21 C22 1.557(8) . ?
C25 C28 1.486(12) . ?
C25 C26 1.535(10) . ?
C25 C27 1.552(11) . ?
C29 C30 1.531(8) . ?
C29 C32 1.542(9) . ?
C29 C31 1.553(8) . ?
C33 C36 1.437(11) . ?
C33 C34 1.465(11) . ?
C33 C35 1.561(13) . ?
